data_1516847
loop_
_publ_author_name
'Huei-Fang Dai'
'Wen-Yann Yeh'

_publ_section_title
;
 Synthesis and characterization of phosphonium and phosphine oxide linked
 to a tetrairon cluster
;
_journal_name_full
;
Inorganica Chimica Acta
;
_journal_page_first 50
_journal_page_last 54
_journal_volume 399
_journal_year 2013
_chemical_formula_sum 'C36 H30 Fe4 O5.5 P'
_chemical_formula_weight 804.97
_space_group_IT_number 14
_symmetry_cell_setting monoclinic
_symmetry_space_group_name_Hall '-P 2ybc'
_symmetry_space_group_name_H-M 'P 1 21/c 1'
_atom_sites_solution_hydrogens geom
_atom_sites_solution_primary direct
_atom_sites_solution_secondary difmap
_cell_angle_alpha 90.00
_cell_angle_beta 93.6070(10)
_cell_angle_gamma 90.00
_cell_formula_units_Z 8
_cell_length_a 41.6718(9)
_cell_length_b 9.4075(2)
_cell_length_c 15.6428(4)
_cell_measurement_reflns_used 0
_cell_measurement_temperature 296(2)
_cell_measurement_theta_max 0
_cell_measurement_theta_min 0
_cell_volume 6120.3(2)
_computing_molecular_graphics 'Ortep-3 for Windows (Farrugia, 1997)'
_computing_publication_material 'WinGX publication routines (Farrugia, 1999)'
_computing_structure_refinement 'SHELXL-97 (Sheldrick, 1997)'
_computing_structure_solution 'SHELXS-86 (Sheldrick, 1986)'
_diffrn_ambient_temperature 296(2)
_diffrn_measured_fraction_theta_full 0.998
_diffrn_measured_fraction_theta_max 0.998
_diffrn_radiation_monochromator graphite
_diffrn_radiation_source 'fine-focus sealed tube'
_diffrn_radiation_type MoK\a
_diffrn_radiation_wavelength 0.71073
_diffrn_reflns_av_R_equivalents 0.0287
_diffrn_reflns_av_sigmaI/netI 0.0309
_diffrn_reflns_limit_h_max 49
_diffrn_reflns_limit_h_min -47
_diffrn_reflns_limit_k_max 11
_diffrn_reflns_limit_k_min -9
_diffrn_reflns_limit_l_max 18
_diffrn_reflns_limit_l_min -18
_diffrn_reflns_number 41589
_diffrn_reflns_theta_full 25.03
_diffrn_reflns_theta_max 25.03
_diffrn_reflns_theta_min 0.98
_exptl_absorpt_coefficient_mu 1.958
_exptl_absorpt_correction_T_max 0.8915
_exptl_absorpt_correction_T_min 0.4015
_exptl_crystal_colour black
_exptl_crystal_density_diffrn 1.747
_exptl_crystal_density_method 'not measured'
_exptl_crystal_description prism
_exptl_crystal_F_000 3272
_exptl_crystal_size_max 0.57
_exptl_crystal_size_mid 0.28
_exptl_crystal_size_min 0.06
_refine_diff_density_max 1.184
_refine_diff_density_min -1.161
_refine_diff_density_rms 0.347
_refine_ls_extinction_method none
_refine_ls_goodness_of_fit_ref 1.111
_refine_ls_matrix_type full
_refine_ls_number_parameters 817
_refine_ls_number_reflns 10801
_refine_ls_number_restraints 0
_refine_ls_restrained_S_all 1.111
_refine_ls_R_factor_all 0.0591
_refine_ls_R_factor_gt 0.0429
_refine_ls_shift/su_max 0.0378
_refine_ls_shift/su_mean 0.015
_refine_ls_structure_factor_coef Fsqd
_refine_ls_weighting_details 'calc w=1/[\s^2^(Fo^2^)+(0.0693P)^2^+10.5998P] where P=(Fo^2^+2Fc^2^)/3'
_refine_ls_weighting_scheme calc
_refine_ls_wR_factor_gt 0.1152
_refine_ls_wR_factor_ref 0.1329
_reflns_number_gt 8878
_reflns_number_total 10801
_reflns_threshold_expression >2sigma(I)
_cod_data_source_file ICA-2013-399-50-54-2.cif
_cod_data_source_block a7233
_cod_original_sg_symbol_H-M 'P 21/c'
_cod_database_code 1516847

loop_
_symmetry_equiv_pos_as_xyz
'x, y, z'
'-x, y+1/2, -z+1/2'
'-x, -y, -z'
'x, -y-1/2, z-1/2'

loop_
_atom_site_label
_atom_site_type_symbol
_atom_site_fract_x
_atom_site_fract_y
_atom_site_fract_z
_atom_site_U_iso_or_equiv
_atom_site_adp_type
_atom_site_occupancy
_atom_site_symmetry_multiplicity
_atom_site_calc_flag
_atom_site_refinement_flags
_atom_site_disorder_assembly
_atom_site_disorder_group
C1 C 0.16997(12) 0.6355(5) 0.7632(3) 0.0397(11) Uani 1 1 d . A .
C2 C 0.20274(12) 0.6527(5) 0.9476(3) 0.0397(11) Uani 1 1 d . A .
C3 C 0.19297(11) 0.3701(5) 0.8636(3) 0.0345(10) Uani 1 1 d . A .
C4 C 0.13394(11) 0.5468(5) 0.9119(3) 0.0323(10) Uani 1 1 d . A .
C5 C 0.06371(12) 0.4772(6) 0.5899(3) 0.0422(12) Uani 1 1 d . . .
C6 C 0.06555(14) 0.3320(7) 0.5731(4) 0.0571(15) Uani 1 1 d . . .
H6 H 0.0739 0.2702 0.6153 0.069 Uiso 1 1 calc R . .
C7 C 0.05485(16) 0.2795(8) 0.4931(4) 0.0680(18) Uani 1 1 d . . .
H7 H 0.0560 0.1827 0.4816 0.082 Uiso 1 1 calc R . .
C8 C 0.04256(17) 0.3719(9) 0.4315(4) 0.076(2) Uani 1 1 d . . .
H8 H 0.0353 0.3371 0.3781 0.091 Uiso 1 1 calc R . .
C9 C 0.04080(18) 0.5134(8) 0.4475(4) 0.078(2) Uani 1 1 d . . .
H9 H 0.0327 0.5747 0.4047 0.094 Uiso 1 1 calc R . .
C10 C 0.05094(15) 0.5671(7) 0.5267(4) 0.0608(16) Uani 1 1 d . . .
H10 H 0.0492 0.6639 0.5376 0.073 Uiso 1 1 calc R . .
C11 C 0.04455(13) 0.5234(6) 0.7614(3) 0.0472(13) Uani 1 1 d . . .
C12 C 0.02069(16) 0.4228(7) 0.7459(4) 0.0650(17) Uani 1 1 d . . .
H12 H 0.0215 0.3626 0.6989 0.078 Uiso 1 1 calc R . .
C13 C -0.00443(18) 0.4103(9) 0.7992(5) 0.083(2) Uani 1 1 d . . .
H13 H -0.0202 0.3414 0.7881 0.099 Uiso 1 1 calc R . .
C14 C -0.00623(18) 0.4992(9) 0.8684(5) 0.078(2) Uani 1 1 d . . .
H14 H -0.0234 0.4926 0.9034 0.094 Uiso 1 1 calc R . .
C15 C 0.01734(18) 0.5968(8) 0.8852(5) 0.077(2) Uani 1 1 d . . .
H15 H 0.0166 0.6545 0.9333 0.092 Uiso 1 1 calc R . .
C16 C 0.04222(15) 0.6118(7) 0.8322(4) 0.0633(17) Uani 1 1 d . . .
H16 H 0.0577 0.6817 0.8437 0.076 Uiso 1 1 calc R . .
C17 C 0.10897(12) 0.4379(5) 0.7292(3) 0.0373(11) Uani 1 1 d . . .
C18 C 0.10873(12) 0.3396(5) 0.7973(3) 0.0421(12) Uani 1 1 d . . .
H18 H 0.0923 0.3338 0.8393 0.051 Uiso 1 1 calc R . .
C19 C 0.13559(14) 0.2507(5) 0.7943(4) 0.0507(15) Uani 1 1 d . . .
H19 H 0.1410 0.1710 0.8330 0.061 Uiso 1 1 calc R . .
C20 C 0.15278(15) 0.2921(6) 0.7236(4) 0.0547(16) Uani 1 1 d . . .
H20 H 0.1721 0.2458 0.7043 0.066 Uiso 1 1 calc R . .
C21 C 0.13649(13) 0.4072(6) 0.6833(3) 0.0457(13) Uani 1 1 d . . .
H21 H 0.1426 0.4557 0.6314 0.055 Uiso 1 1 calc R . .
C22 C 0.1472(5) 0.8949(13) 0.8210(8) 0.050(3) Uiso 0.50 1 d P A 1
H22 H 0.1465 0.9106 0.7589 0.060 Uiso 0.50 1 calc PR A 1
C23 C 0.1226(3) 0.8461(11) 0.8616(11) 0.039(2) Uiso 0.50 1 d P A 1
H23 H 0.1010 0.8246 0.8367 0.047 Uiso 0.50 1 calc PR A 1
C24 C 0.1332(4) 0.8425(13) 0.9488(9) 0.047(3) Uiso 0.50 1 d P A 1
H24 H 0.1201 0.8157 0.9962 0.056 Uiso 0.50 1 calc PR A 1
C25 C 0.1646(4) 0.8866(13) 0.9563(9) 0.045(3) Uiso 0.50 1 d P A 1
H25 H 0.1777 0.8964 1.0102 0.054 Uiso 0.50 1 calc PR A 1
C26 C 0.1746(4) 0.9187(17) 0.8758(13) 0.065(5) Uiso 0.50 1 d P A 1
H26 H 0.1953 0.9594 0.8613 0.079 Uiso 0.50 1 calc PR A 1
C22' C 0.1623(3) 0.9085(11) 0.8233(7) 0.035(2) Uiso 0.50 1 d P A 2
H22' H 0.1731 0.9346 0.7717 0.042 Uiso 0.50 1 calc PR A 2
C23' C 0.1299(3) 0.8629(12) 0.8261(8) 0.037(2) Uiso 0.50 1 d P A 2
H23' H 0.1145 0.8509 0.7766 0.044 Uiso 0.50 1 calc PR A 2
C24' C 0.1236(3) 0.8362(12) 0.9160(12) 0.046(3) Uiso 0.50 1 d P A 2
H24' H 0.1031 0.8041 0.9371 0.056 Uiso 0.50 1 calc PR A 2
C25' C 0.1519(4) 0.8686(13) 0.9669(8) 0.044(3) Uiso 0.50 1 d P A 2
H25' H 0.1546 0.8637 1.0295 0.053 Uiso 0.50 1 calc PR A 2
C26' C 0.1760(3) 0.9150(12) 0.9092(10) 0.036(3) Uiso 0.50 1 d P A 2
H26' H 0.1979 0.9459 0.9265 0.043 Uiso 0.50 1 calc PR A 2
C27 C 0.2570(3) 0.631(2) 0.8593(10) 0.054(3) Uiso 0.50 1 d P A 3
H27 H 0.2660 0.6776 0.9116 0.065 Uiso 0.50 1 calc PR A 3
C28 C 0.2416(3) 0.7016(15) 0.7848(13) 0.056(3) Uiso 0.50 1 d P A 3
H28 H 0.2384 0.8045 0.7792 0.067 Uiso 0.50 1 calc PR A 3
C29 C 0.2315(3) 0.597(2) 0.7196(10) 0.061(4) Uiso 0.50 1 d P A 3
H29 H 0.2214 0.6156 0.6625 0.074 Uiso 0.50 1 calc PR A 3
C30 C 0.2415(3) 0.4548(16) 0.7583(12) 0.052(3) Uiso 0.50 1 d P A 3
H30 H 0.2385 0.3617 0.7309 0.062 Uiso 0.50 1 calc PR A 3
C31 C 0.2567(3) 0.4815(16) 0.8424(11) 0.046(3) Uiso 0.50 1 d P A 3
H31 H 0.2653 0.4082 0.8822 0.056 Uiso 0.50 1 calc PR A 3
C27' C 0.2509(3) 0.6828(16) 0.8286(11) 0.050(3) Uiso 0.50 1 d P A 4
H27' H 0.2560 0.7739 0.8567 0.060 Uiso 0.50 1 calc PR A 4
C28' C 0.2369(3) 0.6608(17) 0.7477(11) 0.049(3) Uiso 0.50 1 d P A 4
H28' H 0.2294 0.7363 0.7082 0.059 Uiso 0.50 1 calc PR A 4
C29' C 0.2355(3) 0.521(2) 0.7299(10) 0.057(3) Uiso 0.50 1 d P A 4
H29' H 0.2278 0.4774 0.6755 0.068 Uiso 0.50 1 calc PR A 4
C30' C 0.2498(3) 0.4544(14) 0.7967(13) 0.053(3) Uiso 0.50 1 d P A 4
H30' H 0.2534 0.3515 0.8003 0.063 Uiso 0.50 1 calc PR A 4
C31' C 0.2585(4) 0.547(3) 0.8590(11) 0.074(4) Uiso 0.50 1 d P A 4
H31' H 0.2699 0.5245 0.9139 0.089 Uiso 0.50 1 calc PR A 4
C32 C 0.15050(15) 0.3666(7) 1.0471(4) 0.0602(17) Uani 1 1 d . A .
H32 H 0.1277 0.3419 1.0396 0.072 Uiso 1 1 calc R . .
C33 C 0.1631(2) 0.4884(7) 1.0851(3) 0.068(2) Uani 1 1 d . A .
H33 H 0.1507 0.5651 1.1096 0.081 Uiso 1 1 calc R . .
C34 C 0.1961(2) 0.4800(8) 1.0870(4) 0.076(2) Uani 1 1 d . A .
H34 H 0.2112 0.5503 1.1124 0.091 Uiso 1 1 calc R . .
C35 C 0.20431(16) 0.3550(8) 1.0488(4) 0.0657(18) Uani 1 1 d . A .
H35 H 0.2262 0.3198 1.0427 0.079 Uiso 1 1 calc R . .
C36 C 0.17580(17) 0.2842(6) 1.0234(3) 0.0590(16) Uani 1 1 d . A .
H36 H 0.1741 0.1901 0.9966 0.071 Uiso 1 1 calc R . .
C37 C 0.38881(10) 1.1048(4) 0.1519(3) 0.0296(9) Uani 1 1 d . . .
C38 C 0.45388(11) 1.1596(5) 0.2525(3) 0.0310(10) Uani 1 1 d . B .
C39 C 0.39545(11) 1.1068(4) 0.3493(3) 0.0299(9) Uani 1 1 d . B .
C40 C 0.42259(11) 0.8632(5) 0.2433(3) 0.0329(10) Uani 1 1 d . B .
C41 C 0.31429(10) 0.8855(5) 0.0197(3) 0.0300(10) Uani 1 1 d . . .
C42 C 0.28336(11) 0.9126(6) 0.0417(3) 0.0423(12) Uani 1 1 d . . .
H42 H 0.2758 0.8690 0.0898 0.051 Uiso 1 1 calc R . .
C43 C 0.26349(13) 1.0032(6) -0.0063(4) 0.0478(13) Uani 1 1 d . . .
H43 H 0.2428 1.0207 0.0099 0.057 Uiso 1 1 calc R . .
C44 C 0.27406(15) 1.0671(6) -0.0774(4) 0.0549(15) Uani 1 1 d . . .
H44 H 0.2606 1.1283 -0.1097 0.066 Uiso 1 1 calc R . .
C45 C 0.30477(16) 1.0409(7) -0.1014(4) 0.0625(17) Uani 1 1 d . . .
H45 H 0.3120 1.0845 -0.1499 0.075 Uiso 1 1 calc R . .
C46 C 0.32480(13) 0.9503(5) -0.0537(3) 0.0442(12) Uani 1 1 d . . .
H46 H 0.3454 0.9323 -0.0706 0.053 Uiso 1 1 calc R . .
C47 C 0.31973(10) 0.6069(4) 0.0979(3) 0.0290(9) Uani 1 1 d . . .
C48 C 0.32626(12) 0.4899(5) 0.0471(3) 0.0393(11) Uani 1 1 d . . .
H48 H 0.3410 0.4981 0.0052 0.047 Uiso 1 1 calc R . .
C49 C 0.31088(13) 0.3619(5) 0.0587(4) 0.0506(14) Uani 1 1 d . . .
H49 H 0.3156 0.2837 0.0253 0.061 Uiso 1 1 calc R . .
C50 C 0.28851(13) 0.3499(6) 0.1198(4) 0.0511(14) Uani 1 1 d . . .
H50 H 0.2780 0.2639 0.1271 0.061 Uiso 1 1 calc R . .
C51 C 0.28171(12) 0.4646(6) 0.1698(4) 0.0484(13) Uani 1 1 d . . .
H51 H 0.2666 0.4563 0.2107 0.058 Uiso 1 1 calc R . .
C52 C 0.29737(11) 0.5927(5) 0.1591(3) 0.0394(11) Uani 1 1 d . . .
H52 H 0.2928 0.6699 0.1934 0.047 Uiso 1 1 calc R . .
C53 C 0.34604(10) 0.8467(5) 0.1850(3) 0.0297(9) Uani 1 1 d . . .
C54 C 0.33251(10) 0.9765(5) 0.2119(3) 0.0351(11) Uani 1 1 d . . .
H54 H 0.3213 1.0466 0.1745 0.042 Uiso 1 1 calc R . .
C55 C 0.33678(11) 0.9842(6) 0.3016(3) 0.0422(12) Uani 1 1 d . . .
H55 H 0.3289 1.0603 0.3376 0.051 Uiso 1 1 calc R . .
C56 C 0.35356(12) 0.8610(6) 0.3310(3) 0.0420(12) Uani 1 1 d . . .
H56 H 0.3592 0.8363 0.3909 0.050 Uiso 1 1 calc R . .
C57 C 0.35902(12) 0.7764(5) 0.2592(3) 0.0365(11) Uani 1 1 d . . .
H57 H 0.3695 0.6832 0.2605 0.044 Uiso 1 1 calc R . .
C58 C 0.37265(13) 1.3780(5) 0.2365(4) 0.0463(13) Uani 1 1 d . . .
H58 H 0.3495 1.3624 0.2264 0.056 Uiso 1 1 calc R . .
C59 C 0.38969(14) 1.3930(5) 0.3174(4) 0.0498(14) Uani 1 1 d . . .
H59 H 0.3803 1.3884 0.3732 0.060 Uiso 1 1 calc R . .
C60 C 0.42208(14) 1.4181(5) 0.3042(4) 0.0510(14) Uani 1 1 d . . .
H60 H 0.4393 1.4348 0.3487 0.061 Uiso 1 1 calc R . .
C61 C 0.42519(13) 1.4215(5) 0.2151(4) 0.0521(14) Uani 1 1 d . . .
H61 H 0.4451 1.4396 0.1869 0.063 Uiso 1 1 calc R . .
C62 C 0.39491(17) 1.3969(6) 0.1733(4) 0.0643(13) Uani 1 1 d . . .
H62 H 0.3900 1.3954 0.1112 0.077 Uiso 1 1 calc R . .
C63 C 0.45446(19) 0.8713(6) 0.0944(4) 0.0643(13) Uani 1 1 d . . .
H63 H 0.4563 0.7695 0.1070 0.077 Uiso 1 1 calc R . .
C64 C 0.43011(16) 0.9366(8) 0.0448(4) 0.067(2) Uani 1 1 d . . .
H64 H 0.4114 0.8892 0.0167 0.080 Uiso 1 1 calc R . .
C65 C 0.43731(15) 1.0766(7) 0.0389(3) 0.0579(15) Uani 1 1 d . . .
H65 H 0.4243 1.1471 0.0063 0.070 Uiso 1 1 calc R . .
C66 C 0.46547(14) 1.1028(8) 0.0822(4) 0.0598(17) Uani 1 1 d . . .
H66 H 0.4764 1.1951 0.0862 0.072 Uiso 1 1 calc R . .
C67 C 0.47698(15) 0.9763(10) 0.1188(4) 0.082(3) Uani 1 1 d . . .
H67 H 0.4976 0.9622 0.1516 0.098 Uiso 1 1 calc R . .
C68 C 0.4449(4) 0.8579(18) 0.4220(11) 0.063(4) Uiso 0.50 1 d P B 5
H68 H 0.4317 0.7739 0.4311 0.076 Uiso 0.50 1 calc PR B 5
C69 C 0.4714(3) 0.8663(15) 0.3716(7) 0.043(3) Uiso 0.50 1 d P B 5
H69 H 0.4797 0.7888 0.3374 0.051 Uiso 0.50 1 calc PR B 5
C70 C 0.4846(3) 1.0011(15) 0.3806(7) 0.036(2) Uiso 0.50 1 d P B 5
H70 H 0.5032 1.0332 0.3504 0.043 Uiso 0.50 1 calc PR B 5
C71 C 0.4679(3) 1.0866(13) 0.4323(8) 0.040(3) Uiso 0.50 1 d P B 5
H71 H 0.4728 1.1849 0.4492 0.049 Uiso 0.50 1 calc PR B 5
C72 C 0.4425(4) 0.995(2) 0.4628(9) 0.063(4) Uiso 0.50 1 d P B 5
H72 H 0.4268 1.0217 0.5040 0.075 Uiso 0.50 1 calc PR B 5
C68' C 0.4362(2) 0.9177(12) 0.4527(6) 0.0236(18) Uiso 0.50 1 d P B 6
H68' H 0.4175 0.8812 0.4806 0.028 Uiso 0.50 1 calc PR B 6
C69' C 0.4561(4) 0.8421(13) 0.4006(9) 0.045(3) Uiso 0.50 1 d P B 6
H69' H 0.4535 0.7417 0.3849 0.054 Uiso 0.50 1 calc PR B 6
C70' C 0.4804(3) 0.931(2) 0.3756(8) 0.048(3) Uiso 0.50 1 d P B 6
H70' H 0.4982 0.9030 0.3410 0.058 Uiso 0.50 1 calc PR B 6
C71' C 0.4767(4) 1.0619(19) 0.4137(11) 0.060(4) Uiso 0.50 1 d P B 6
H71' H 0.4911 1.1438 0.4103 0.072 Uiso 0.50 1 calc PR B 6
C72' C 0.4494(3) 1.0546(13) 0.4606(6) 0.033(2) Uiso 0.50 1 d P B 6
H72' H 0.4411 1.1320 0.4948 0.039 Uiso 0.50 1 calc PR B 6
O11 O 0.08054(19) 0.9602(7) 0.6030(5) 0.143(3) Uani 1 1 d . . .
Fe1 Fe 0.151801(15) 0.46278(6) 0.81058(4) 0.02723(15) Uani 1 1 d . A .
Fe2 Fe 0.161711(16) 0.70332(6) 0.87962(4) 0.03132(16) Uani 1 1 d . A .
Fe3 Fe 0.208368(16) 0.55939(7) 0.83547(5) 0.03802(18) Uani 1 1 d . A .
Fe4 Fe 0.177070(15) 0.47866(6) 0.95916(4) 0.02846(16) Uani 1 1 d . . .
Fe5 Fe 0.382608(14) 0.97665(6) 0.24898(4) 0.02280(15) Uani 1 1 d . . .
Fe6 Fe 0.408246(14) 1.21942(6) 0.25099(4) 0.02507(15) Uani 1 1 d . . .
Fe7 Fe 0.432658(14) 1.02459(6) 0.16827(4) 0.02628(15) Uani 1 1 d . . .
Fe8 Fe 0.436387(15) 1.01578(6) 0.32877(4) 0.02705(15) Uani 1 1 d . . .
O1 O 0.16770(10) 0.6898(4) 0.6935(2) 0.0559(10) Uani 1 1 d . . .
O2 O 0.22009(9) 0.7185(4) 0.9964(3) 0.0556(10) Uani 1 1 d . . .
O3 O 0.20371(8) 0.2531(4) 0.8571(2) 0.0463(9) Uani 1 1 d . . .
O4 O 0.10752(8) 0.5435(4) 0.9392(2) 0.0435(8) Uani 1 1 d . . .
O5 O 0.08478(10) 0.7061(4) 0.6862(3) 0.0627(11) Uani 1 1 d . . .
O6 O 0.37150(8) 1.1330(4) 0.0903(2) 0.0391(8) Uani 1 1 d . . .
O7 O 0.47863(8) 1.2243(4) 0.2550(2) 0.0424(8) Uani 1 1 d . . .
O8 O 0.38206(8) 1.1334(3) 0.4133(2) 0.0380(8) Uani 1 1 d . . .
O9 O 0.42779(9) 0.7396(3) 0.2406(3) 0.0491(9) Uani 1 1 d . . .
O10 O 0.37098(8) 0.7393(4) 0.0346(2) 0.0426(8) Uani 1 1 d . . .
P1 P 0.07671(3) 0.55348(14) 0.69189(9) 0.0429(3) Uani 1 1 d . . .
P2 P 0.34172(3) 0.76933(12) 0.07979(7) 0.0290(3) Uani 1 1 d . . .

loop_
_atom_site_aniso_label
_atom_site_aniso_U_11
_atom_site_aniso_U_22
_atom_site_aniso_U_33
_atom_site_aniso_U_23
_atom_site_aniso_U_13
_atom_site_aniso_U_12
C1 0.059(3) 0.033(3) 0.028(3) 0.005(2) 0.011(2) 0.004(2)
C2 0.041(3) 0.034(3) 0.044(3) -0.001(2) 0.002(2) -0.003(2)
C3 0.038(3) 0.033(3) 0.032(2) 0.000(2) 0.001(2) 0.005(2)
C4 0.039(3) 0.032(2) 0.026(2) -0.0027(19) 0.003(2) 0.0018(19)
C5 0.043(3) 0.048(3) 0.034(3) 0.001(2) -0.008(2) 0.001(2)
C6 0.065(4) 0.061(4) 0.043(3) -0.004(3) -0.012(3) 0.005(3)
C7 0.071(4) 0.074(4) 0.059(4) -0.023(3) -0.003(3) -0.005(3)
C8 0.079(5) 0.104(6) 0.041(3) -0.013(4) -0.015(3) -0.012(4)
C9 0.090(5) 0.088(5) 0.052(4) 0.015(4) -0.030(4) -0.004(4)
C10 0.067(4) 0.056(4) 0.058(4) 0.011(3) -0.016(3) 0.001(3)
C11 0.047(3) 0.049(3) 0.044(3) -0.003(2) -0.008(2) 0.015(2)
C12 0.071(4) 0.071(4) 0.052(4) -0.010(3) 0.004(3) -0.014(3)
C13 0.079(5) 0.094(6) 0.076(5) -0.003(4) 0.008(4) -0.022(4)
C14 0.068(5) 0.097(6) 0.071(5) 0.002(4) 0.012(4) 0.012(4)
C15 0.076(5) 0.091(5) 0.063(4) -0.019(4) 0.010(4) 0.014(4)
C16 0.061(4) 0.063(4) 0.065(4) -0.020(3) 0.000(3) 0.006(3)
C17 0.050(3) 0.029(2) 0.031(2) -0.006(2) -0.010(2) 0.004(2)
C18 0.050(3) 0.031(3) 0.044(3) 0.000(2) -0.011(2) -0.009(2)
C19 0.070(4) 0.020(2) 0.059(4) -0.009(2) -0.022(3) 0.005(2)
C20 0.065(4) 0.046(3) 0.050(3) -0.029(3) -0.020(3) 0.023(3)
C21 0.059(3) 0.054(3) 0.023(2) -0.009(2) -0.002(2) 0.007(3)
C32 0.058(4) 0.085(5) 0.038(3) 0.033(3) 0.002(3) -0.014(3)
C33 0.118(6) 0.064(4) 0.023(3) 0.009(3) 0.014(3) 0.016(4)
C34 0.114(6) 0.075(5) 0.034(3) 0.014(3) -0.031(4) -0.035(4)
C35 0.063(4) 0.085(5) 0.048(3) 0.033(4) -0.008(3) 0.008(4)
C36 0.104(5) 0.036(3) 0.037(3) 0.017(2) -0.001(3) -0.004(3)
C37 0.034(2) 0.024(2) 0.031(2) -0.0006(18) 0.0027(19) -0.0025(18)
C38 0.033(2) 0.034(2) 0.026(2) -0.0018(19) 0.0027(18) 0.001(2)
C39 0.037(2) 0.025(2) 0.028(2) -0.0029(18) 0.0029(19) -0.0037(18)
C40 0.039(3) 0.024(2) 0.036(2) -0.0037(19) 0.006(2) 0.0018(19)
C41 0.034(2) 0.032(2) 0.023(2) -0.0049(18) -0.0018(18) -0.0050(18)
C42 0.036(3) 0.049(3) 0.042(3) 0.002(2) 0.002(2) -0.005(2)
C43 0.037(3) 0.049(3) 0.057(3) -0.003(3) -0.005(2) 0.002(2)
C44 0.068(4) 0.038(3) 0.056(4) 0.004(3) -0.015(3) 0.004(3)
C45 0.081(5) 0.061(4) 0.046(3) 0.022(3) 0.005(3) -0.002(3)
C46 0.049(3) 0.046(3) 0.038(3) 0.003(2) 0.010(2) -0.001(2)
C47 0.031(2) 0.028(2) 0.027(2) -0.0043(18) -0.0040(18) 0.0010(18)
C48 0.048(3) 0.036(3) 0.033(3) -0.007(2) -0.006(2) 0.007(2)
C49 0.059(3) 0.027(3) 0.063(4) -0.010(2) -0.019(3) 0.003(2)
C50 0.046(3) 0.036(3) 0.069(4) 0.006(3) -0.018(3) -0.010(2)
C51 0.036(3) 0.046(3) 0.062(4) 0.005(3) -0.002(2) -0.008(2)
C52 0.038(3) 0.034(3) 0.046(3) -0.006(2) 0.004(2) 0.001(2)
C53 0.030(2) 0.031(2) 0.029(2) -0.0035(19) 0.0044(18) -0.0082(18)
C54 0.025(2) 0.043(3) 0.037(3) -0.009(2) 0.0050(19) -0.0019(19)
C55 0.030(2) 0.055(3) 0.044(3) -0.018(2) 0.014(2) -0.011(2)
C56 0.051(3) 0.055(3) 0.022(2) -0.001(2) 0.011(2) -0.025(3)
C57 0.047(3) 0.028(2) 0.035(2) 0.003(2) 0.001(2) -0.016(2)
C58 0.048(3) 0.027(3) 0.063(4) -0.003(2) -0.004(3) 0.015(2)
C59 0.080(4) 0.019(2) 0.051(3) -0.010(2) 0.011(3) 0.015(2)
C60 0.068(4) 0.019(2) 0.064(4) -0.006(2) -0.008(3) -0.002(2)
C61 0.049(3) 0.023(2) 0.084(4) 0.012(3) 0.002(3) -0.005(2)
C62 0.106(4) 0.032(2) 0.059(3) 0.0067(19) 0.034(3) 0.019(2)
C63 0.106(4) 0.032(2) 0.059(3) 0.0067(19) 0.034(3) 0.019(2)
C64 0.066(4) 0.096(5) 0.042(3) -0.043(3) 0.035(3) -0.033(4)
C65 0.069(4) 0.077(4) 0.030(3) -0.003(3) 0.017(3) -0.008(3)
C66 0.052(4) 0.086(5) 0.043(3) -0.004(3) 0.019(3) -0.028(3)
C67 0.040(3) 0.170(8) 0.037(3) -0.006(4) 0.017(3) 0.043(4)
O11 0.160(6) 0.120(5) 0.161(7) 0.057(5) 0.094(5) 0.044(5)
Fe1 0.0374(4) 0.0222(3) 0.0220(3) -0.0009(2) 0.0011(3) 0.0038(2)
Fe2 0.0410(4) 0.0204(3) 0.0326(3) -0.0012(3) 0.0030(3) 0.0012(3)
Fe3 0.0356(4) 0.0374(4) 0.0425(4) 0.0052(3) 0.0140(3) -0.0001(3)
Fe4 0.0349(4) 0.0273(3) 0.0228(3) 0.0027(3) -0.0006(3) -0.0015(3)
Fe5 0.0272(3) 0.0201(3) 0.0213(3) -0.0015(2) 0.0036(2) -0.0021(2)
Fe6 0.0304(3) 0.0161(3) 0.0286(3) 0.0001(2) 0.0010(2) 0.0013(2)
Fe7 0.0289(3) 0.0260(3) 0.0245(3) -0.0029(2) 0.0064(2) -0.0005(2)
Fe8 0.0304(3) 0.0258(3) 0.0245(3) 0.0021(2) -0.0020(2) 0.0044(2)
O1 0.085(3) 0.048(2) 0.035(2) 0.0133(17) 0.0133(19) 0.002(2)
O2 0.053(2) 0.047(2) 0.065(2) -0.0050(19) -0.0139(19) -0.0160(18)
O3 0.050(2) 0.0341(19) 0.054(2) -0.0058(16) -0.0006(17) 0.0157(16)
O4 0.038(2) 0.054(2) 0.0393(19) -0.0036(16) 0.0098(15) 0.0009(16)
O5 0.071(3) 0.041(2) 0.073(3) 0.006(2) -0.018(2) 0.0033(19)
O6 0.0416(19) 0.0434(19) 0.0312(17) 0.0061(15) -0.0076(14) 0.0001(15)
O7 0.0313(18) 0.047(2) 0.049(2) -0.0035(16) 0.0038(15) -0.0112(15)
O8 0.0430(19) 0.0423(19) 0.0297(17) -0.0113(14) 0.0113(14) -0.0028(15)
O9 0.060(2) 0.0175(17) 0.070(2) -0.0019(16) 0.0084(19) 0.0066(15)
O10 0.0339(18) 0.053(2) 0.0413(19) -0.0128(17) 0.0086(15) -0.0044(15)
P1 0.0478(8) 0.0365(7) 0.0425(7) -0.0006(6) -0.0115(6) 0.0064(6)
P2 0.0286(6) 0.0316(6) 0.0270(6) -0.0056(5) 0.0026(5) -0.0028(5)

loop_
_atom_type_symbol
_atom_type_description
_atom_type_scat_dispersion_real
_atom_type_scat_dispersion_imag
_atom_type_scat_source
C C 0.0033 0.0016 'International Tables Vol C Tables 4.2.6.8 and 6.1.1.4'
H H 0.0000 0.0000 'International Tables Vol C Tables 4.2.6.8 and 6.1.1.4'
O O 0.0106 0.0060 'International Tables Vol C Tables 4.2.6.8 and 6.1.1.4'
P P 0.1023 0.0942 'International Tables Vol C Tables 4.2.6.8 and 6.1.1.4'
Fe Fe 0.3463 0.8444 'International Tables Vol C Tables 4.2.6.8 and 6.1.1.4'

loop_
_geom_angle_atom_site_label_1
_geom_angle_atom_site_label_2
_geom_angle_atom_site_label_3
_geom_angle
O1 C1 Fe1 133.3(4)
O1 C1 Fe2 133.5(4)
Fe1 C1 Fe2 79.97(17)
O1 C1 Fe3 132.0(4)
Fe1 C1 Fe3 78.86(17)
Fe2 C1 Fe3 77.20(17)
O2 C2 Fe4 133.2(4)
O2 C2 Fe3 134.0(4)
Fe4 C2 Fe3 79.01(18)
O2 C2 Fe2 132.5(4)
Fe4 C2 Fe2 78.30(18)
Fe3 C2 Fe2 77.42(18)
O3 C3 Fe3 133.7(4)
O3 C3 Fe4 133.8(4)
Fe3 C3 Fe4 80.13(18)
O3 C3 Fe1 131.6(4)
Fe3 C3 Fe1 78.45(17)
Fe4 C3 Fe1 76.88(16)
O4 C4 Fe1 132.7(4)
O4 C4 Fe2 132.7(4)
Fe1 C4 Fe2 80.45(18)
O4 C4 Fe4 132.7(4)
Fe1 C4 Fe4 78.00(17)
Fe2 C4 Fe4 78.75(17)
C10 C5 C6 119.2(5)
C10 C5 P1 118.1(4)
C6 C5 P1 122.7(4)
C7 C6 C5 119.9(6)
C7 C6 H6 120.0
C5 C6 H6 120.0
C8 C7 C6 119.4(7)
C8 C7 H7 120.3
C6 C7 H7 120.3
C9 C8 C7 121.0(6)
C9 C8 H8 119.5
C7 C8 H8 119.5
C8 C9 C10 120.5(6)
C8 C9 H9 119.8
C10 C9 H9 119.8
C5 C10 C9 120.1(6)
C5 C10 H10 120.0
C9 C10 H10 120.0
C12 C11 C16 117.6(6)
C12 C11 P1 123.7(4)
C16 C11 P1 118.6(5)
C13 C12 C11 121.0(6)
C13 C12 H12 119.5
C11 C12 H12 119.5
C14 C13 C12 120.3(7)
C14 C13 H13 119.9
C12 C13 H13 119.9
C13 C14 C15 119.3(7)
C13 C14 H14 120.3
C15 C14 H14 120.4
C14 C15 C16 121.1(7)
C14 C15 H15 119.5
C16 C15 H15 119.5
C15 C16 C11 120.8(6)
C15 C16 H16 119.6
C11 C16 H16 119.6
C18 C17 C21 107.0(4)
C18 C17 P1 126.9(4)
C21 C17 P1 124.8(4)
C18 C17 Fe1 70.6(3)
C21 C17 Fe1 69.7(3)
P1 C17 Fe1 134.9(2)
C19 C18 C17 108.8(5)
C19 C18 Fe1 70.0(3)
C17 C18 Fe1 70.9(3)
C19 C18 H18 125.6
C17 C18 H18 125.6
Fe1 C18 H18 125.6
C18 C19 C20 107.9(5)
C18 C19 Fe1 71.5(3)
C20 C19 Fe1 70.1(3)
C18 C19 H19 126.0
C20 C19 H19 126.0
Fe1 C19 H19 126.0
C19 C20 C21 108.0(5)
C19 C20 Fe1 70.9(3)
C21 C20 Fe1 70.9(3)
C19 C20 H20 126.0
C21 C20 H20 126.0
Fe1 C20 H20 126.0
C20 C21 C17 108.2(5)
C20 C21 Fe1 70.2(3)
C17 C21 Fe1 71.4(3)
C20 C21 H21 125.9
C17 C21 H21 125.9
Fe1 C21 H21 125.9
C23 C22 C26 112.8(13)
C23 C22 Fe2 72.6(7)
C26 C22 Fe2 70.6(8)
C23 C22 H22 123.6
C26 C22 H22 123.5
Fe2 C22 H22 123.6
C22 C23 C24 105.8(11)
C22 C23 Fe2 70.8(7)
C24 C23 Fe2 70.4(6)
C22 C23 H23 126.9
C24 C23 H23 127.1
Fe2 C23 H23 127.0
C25 C24 C23 108.2(11)
C25 C24 Fe2 70.4(7)
C23 C24 Fe2 70.7(6)
C25 C24 H24 126.0
C23 C24 H24 125.8
Fe2 C24 H24 125.9
C24 C25 C26 109.2(12)
C24 C25 Fe2 71.5(7)
C26 C25 Fe2 70.7(8)
C24 C25 H25 125.3
C26 C25 H25 125.5
Fe2 C25 H25 125.3
C25 C26 C22 103.9(13)
C25 C26 Fe2 70.8(8)
C22 C26 Fe2 70.3(8)
C25 C26 H26 127.8
C22 C26 H26 128.0
Fe2 C26 H26 127.9
C26' C22' C23' 107.9(9)
C26' C22' Fe2 70.3(6)
C23' C22' Fe2 71.1(6)
C26' C22' H22' 126.0
C23' C22' H22' 126.1
Fe2 C22' H22' 126.1
C22' C23' C24' 108.1(9)
C22' C23' Fe2 69.9(6)
C24' C23' Fe2 69.5(6)
C22' C23' H23' 125.9
C24' C23' H23' 126.0
Fe2 C23' H23' 126.0
C25' C24' C23' 107.8(10)
C25' C24' Fe2 70.5(7)
C23' C24' Fe2 70.2(6)
C25' C24' H24' 126.1
C23' C24' H24' 126.0
Fe2 C24' H24' 126.1
C24' C25' C26' 107.4(10)
C24' C25' Fe2 70.6(7)
C26' C25' Fe2 69.7(6)
C24' C25' H25' 126.2
C26' C25' H25' 126.4
Fe2 C25' H25' 126.3
C22' C26' C25' 108.8(10)
C22' C26' Fe2 70.4(6)
C25' C26' Fe2 70.1(6)
C22' C26' H26' 125.7
C25' C26' H26' 125.5
Fe2 C26' H26' 125.6
C31 C27 C28 107.6(11)
C31 C27 Fe3 70.2(7)
C28 C27 Fe3 68.8(7)
C31 C27 H27 125.9
C28 C27 H27 126.6
Fe3 C27 H27 126.2
C27 C28 C29 110.3(12)
C27 C28 Fe3 71.3(7)
C29 C28 Fe3 70.8(7)
C27 C28 H28 124.5
C29 C28 H28 125.2
Fe3 C28 H28 124.8
C28 C29 C30 104.8(11)
C28 C29 Fe3 69.1(7)
C30 C29 Fe3 69.0(7)
C28 C29 H29 127.2
C30 C29 H29 127.9
Fe3 C29 H29 127.6
C31 C30 C29 107.7(11)
C31 C30 Fe3 70.6(7)
C29 C30 Fe3 69.3(7)
C31 C30 H30 126.5
C29 C30 H30 125.8
Fe3 C30 H30 126.2
C27 C31 C30 109.7(11)
C27 C31 Fe3 70.8(7)
C30 C31 Fe3 69.9(7)
C27 C31 H31 125.5
C30 C31 H31 124.8
Fe3 C31 H31 125.2
C28' C27' C31' 104.5(12)
C28' C27' Fe3 69.9(7)
C31' C27' Fe3 69.8(8)
C28' C27' H27' 128.0
C31' C27' H27' 127.3
Fe3 C27' H27' 127.7
C27' C28' C29' 110.4(13)
C27' C28' Fe3 72.1(7)
C29' C28' Fe3 70.9(8)
C27' C28' H28' 124.5
C29' C28' H28' 125.2
Fe3 C28' H28' 124.8
C30' C29' C28' 106.6(13)
C30' C29' Fe3 72.4(8)
C28' C29' Fe3 71.7(8)
C30' C29' H29' 126.9
C28' C29' H29' 126.1
Fe3 C29' H29' 126.4
C29' C30' C31' 110.6(14)
C29' C30' Fe3 70.7(8)
C31' C30' Fe3 71.0(9)
C29' C30' H30' 124.3
C31' C30' H30' 125.1
Fe3 C30' H30' 124.7
C30' C31' C27' 107.7(14)
C30' C31' Fe3 71.8(9)
C27' C31' Fe3 71.9(8)
C30' C31' H31' 125.7
C27' C31' H31' 126.4
Fe3 C31' H31' 126.0
C33 C32 C36 107.9(6)
C33 C32 Fe4 70.4(3)
C36 C32 Fe4 70.3(3)
C33 C32 H32 126.0
C36 C32 H32 126.0
Fe4 C32 H32 126.0
C32 C33 C34 108.3(6)
C32 C33 Fe4 71.2(3)
C34 C33 Fe4 71.3(4)
C32 C33 H33 125.8
C34 C33 H33 125.8
Fe4 C33 H33 125.8
C35 C34 C33 108.3(6)
C35 C34 Fe4 70.7(3)
C33 C34 Fe4 70.3(3)
C35 C34 H34 125.8
C33 C34 H34 125.8
Fe4 C34 H34 125.8
C34 C35 C36 107.6(6)
C34 C35 Fe4 71.2(4)
C36 C35 Fe4 70.1(3)
C34 C35 H35 126.2
C36 C35 H35 126.2
Fe4 C35 H35 126.2
C32 C36 C35 107.8(6)
C32 C36 Fe4 71.3(3)
C35 C36 Fe4 70.9(3)
C32 C36 H36 126.0
C35 C36 H36 126.0
Fe4 C36 H36 126.0
O6 C37 Fe5 130.9(3)
O6 C37 Fe7 133.9(3)
Fe5 C37 Fe7 80.31(16)
O6 C37 Fe6 133.9(3)
Fe5 C37 Fe6 78.49(16)
Fe7 C37 Fe6 77.38(15)
O7 C38 Fe8 132.8(3)
O7 C38 Fe6 132.9(4)
Fe8 C38 Fe6 79.12(17)
O7 C38 Fe7 133.7(3)
Fe8 C38 Fe7 78.34(17)
Fe6 C38 Fe7 77.76(16)
O8 C39 Fe8 133.1(3)
O8 C39 Fe6 134.5(3)
Fe8 C39 Fe6 79.95(17)
O8 C39 Fe5 130.8(3)
Fe8 C39 Fe5 78.45(16)
Fe6 C39 Fe5 78.04(16)
O9 C40 Fe7 133.3(4)
O9 C40 Fe5 133.3(4)
Fe7 C40 Fe5 79.88(17)
O9 C40 Fe8 132.5(4)
Fe7 C40 Fe8 77.62(16)
Fe5 C40 Fe8 78.07(16)
C42 C41 C46 118.1(4)
C42 C41 P2 123.7(4)
C46 C41 P2 118.2(4)
C43 C42 C41 121.2(5)
C43 C42 H42 119.4
C41 C42 H42 119.4
C44 C43 C42 120.3(5)
C44 C43 H43 119.9
C42 C43 H43 119.9
C43 C44 C45 119.8(5)
C43 C44 H44 120.1
C45 C44 H44 120.1
C44 C45 C46 120.3(5)
C44 C45 H45 119.9
C46 C45 H45 119.9
C45 C46 C41 120.3(5)
C45 C46 H46 119.8
C41 C46 H46 119.8
C52 C47 C48 118.8(4)
C52 C47 P2 123.9(3)
C48 C47 P2 117.2(4)
C49 C48 C47 120.3(5)
C49 C48 H48 119.9
C47 C48 H48 119.9
C50 C49 C48 120.0(5)
C50 C49 H49 120.0
C48 C49 H49 120.0
C51 C50 C49 120.2(5)
C51 C50 H50 119.9
C49 C50 H50 119.9
C50 C51 C52 120.0(5)
C50 C51 H51 120.0
C52 C51 H51 120.0
C51 C52 C47 120.7(5)
C51 C52 H52 119.7
C47 C52 H52 119.7
C57 C53 C54 107.3(4)
C57 C53 P2 125.0(3)
C54 C53 P2 126.9(4)
C57 C53 Fe5 70.1(2)
C54 C53 Fe5 69.9(2)
P2 C53 Fe5 133.1(2)
C55 C54 C53 108.2(4)
C55 C54 Fe5 70.6(3)
C53 C54 Fe5 71.4(2)
C55 C54 H54 125.9
C53 C54 H54 125.9
Fe5 C54 H54 125.9
C54 C55 C56 108.1(4)
C54 C55 Fe5 70.9(3)
C56 C55 Fe5 70.2(3)
C54 C55 H55 125.9
C56 C55 H55 125.9
Fe5 C55 H55 125.9
C57 C56 C55 107.7(4)
C57 C56 Fe5 71.3(2)
C55 C56 Fe5 70.9(3)
C57 C56 H56 126.1
C55 C56 H56 126.1
Fe5 C56 H56 126.1
C56 C57 C53 108.6(4)
C56 C57 Fe5 70.1(3)
C53 C57 Fe5 71.4(2)
C56 C57 H57 125.7
C53 C57 H57 125.7
Fe5 C57 H57 125.7
C62 C58 C59 107.4(5)
C62 C58 Fe6 71.0(3)
C59 C58 Fe6 70.4(3)
C62 C58 H58 126.3
C59 C58 H58 126.3
Fe6 C58 H58 126.3
C60 C59 C58 108.6(5)
C60 C59 Fe6 70.8(3)
C58 C59 Fe6 70.2(3)
C60 C59 H59 125.7
C58 C59 H59 125.7
Fe6 C59 H59 125.7
C59 C60 C61 107.5(5)
C59 C60 Fe6 70.5(3)
C61 C60 Fe6 70.7(3)
C59 C60 H60 126.2
C61 C60 H60 126.2
Fe6 C60 H60 126.2
C62 C61 C60 108.7(5)
C62 C61 Fe6 70.7(3)
C60 C61 Fe6 70.4(3)
C62 C61 H61 125.6
C60 C61 H61 125.6
Fe6 C61 H61 125.6
C61 C62 C58 107.9(6)
C61 C62 Fe6 70.6(3)
C58 C62 Fe6 70.1(3)
C61 C62 H62 126.0
C58 C62 H62 126.0
Fe6 C62 H62 126.0
C64 C63 C67 107.2(6)
C64 C63 Fe7 71.0(3)
C67 C63 Fe7 70.7(3)
C64 C63 H63 126.3
C67 C63 H63 126.4
Fe7 C63 H63 126.4
C65 C64 C63 108.2(6)
C65 C64 Fe7 71.4(3)
C63 C64 Fe7 70.5(3)
C65 C64 H64 125.8
C63 C64 H64 125.9
Fe7 C64 H64 125.9
C64 C65 C66 109.6(6)
C64 C65 Fe7 70.9(3)
C66 C65 Fe7 71.8(3)
C64 C65 H65 125.2
C66 C65 H65 125.2
Fe7 C65 H65 125.2
C65 C66 C67 108.5(6)
C65 C66 Fe7 71.1(3)
C67 C66 Fe7 70.1(3)
C65 C66 H66 125.7
C67 C66 H66 125.7
Fe7 C66 H66 125.7
C66 C67 C63 106.4(5)
C66 C67 Fe7 71.2(3)
C63 C67 Fe7 70.3(3)
C66 C67 H67 126.7
C63 C67 H67 126.7
Fe7 C67 H67 126.7
C69 C68 C72 106.2(13)
C69 C68 Fe8 70.9(7)
C72 C68 Fe8 70.2(8)
C69 C68 H68 126.8
C72 C68 H68 126.9
Fe8 C68 H68 126.8
C68 C69 C70 108.4(11)
C68 C69 Fe8 70.2(7)
C70 C69 Fe8 71.5(6)
C68 C69 H69 125.8
C70 C69 H69 125.8
Fe8 C69 H69 125.8
C71 C70 C69 112.8(10)
C71 C70 Fe8 71.5(6)
C69 C70 Fe8 70.2(6)
C71 C70 H70 123.5
C69 C70 H70 123.6
Fe8 C70 H70 123.6
C70 C71 C72 104.6(11)
C70 C71 Fe8 71.1(6)
C72 C71 Fe8 68.9(7)
C70 C71 H71 127.7
C72 C71 H71 127.6
Fe8 C71 H71 127.6
C68 C72 C71 108.0(13)
C68 C72 Fe8 69.6(8)
C71 C72 Fe8 70.5(7)
C68 C72 H72 126.0
C71 C72 H72 126.0
Fe8 C72 H72 126.0
C72' C68' C69' 105.9(9)
C72' C68' Fe8 70.2(5)
C69' C68' Fe8 69.8(6)
C72' C68' H68' 127.0
C69' C68' H68' 127.0
Fe8 C68' H68' 127.0
C68' C69' C70' 109.3(11)
C68' C69' Fe8 72.0(6)
C70' C69' Fe8 69.7(7)
C68' C69' H69' 125.4
C70' C69' H69' 125.3
Fe8 C69' H69' 125.3
C69' C70' C71' 108.1(12)
C69' C70' Fe8 71.8(7)
C71' C70' Fe8 71.9(8)
C69' C70' H70' 125.9
C71' C70' H70' 125.9
Fe8 C70' H70' 125.9
C72' C71' C70' 107.5(13)
C72' C71' Fe8 71.3(7)
C70' C71' Fe8 69.7(8)
C72' C71' H71' 126.2
C70' C71' H71' 126.3
Fe8 C71' H71' 126.2
C68' C72' C71' 109.2(10)
C68' C72' Fe8 71.5(5)
C71' C72' Fe8 70.5(7)
C68' C72' H72' 125.4
C71' C72' H72' 125.4
Fe8 C72' H72' 125.4
C1 Fe1 C4 98.4(2)
C1 Fe1 C3 99.9(2)
C4 Fe1 C3 101.23(19)
C1 Fe1 C20 111.4(2)
C4 Fe1 C20 148.6(2)
C3 Fe1 C20 83.55(19)
C1 Fe1 C21 87.1(2)
C4 Fe1 C21 138.8(2)
C3 Fe1 C21 118.05(19)
C20 Fe1 C21 38.9(2)
C1 Fe1 C19 149.9(2)
C4 Fe1 C19 110.1(2)
C3 Fe1 C19 84.30(19)
C20 Fe1 C19 39.0(2)
C21 Fe1 C19 65.1(2)
C1 Fe1 C18 139.1(2)
C4 Fe1 C18 86.5(2)
C3 Fe1 C18 119.01(19)
C20 Fe1 C18 64.8(2)
C21 Fe1 C18 64.7(2)
C19 Fe1 C18 38.4(2)
C1 Fe1 C17 101.2(2)
C4 Fe1 C17 100.40(19)
C3 Fe1 C17 147.04(18)
C20 Fe1 C17 65.26(19)
C21 Fe1 C17 38.95(19)
C19 Fe1 C17 64.98(19)
C18 Fe1 C17 38.55(18)
C1 Fe1 Fe4 98.74(14)
C4 Fe1 Fe4 51.82(13)
C3 Fe1 Fe4 49.89(13)
C20 Fe1 Fe4 128.53(15)
C21 Fe1 Fe4 167.20(15)
C19 Fe1 Fe4 106.34(15)
C18 Fe1 Fe4 115.23(14)
C17 Fe1 Fe4 148.05(14)
C1 Fe1 Fe2 50.39(14)
C4 Fe1 Fe2 49.77(14)
C3 Fe1 Fe2 95.59(13)
C20 Fe1 Fe2 161.5(2)
C21 Fe1 Fe2 130.81(15)
C19 Fe1 Fe2 159.51(18)
C18 Fe1 Fe2 129.84(15)
C17 Fe1 Fe2 117.37(12)
Fe4 Fe1 Fe2 60.05(2)
C1 Fe1 Fe3 51.83(15)
C4 Fe1 Fe3 97.36(14)
C3 Fe1 Fe3 49.02(13)
C20 Fe1 Fe3 108.48(18)
C21 Fe1 Fe3 117.10(16)
C19 Fe1 Fe3 130.05(15)
C18 Fe1 Fe3 167.90(14)
C17 Fe1 Fe3 149.78(14)
Fe4 Fe1 Fe3 60.09(3)
Fe2 Fe1 Fe3 59.22(3)
C4 Fe2 C1 97.7(2)
C4 Fe2 C2 100.48(19)
C1 Fe2 C2 102.6(2)
C4 Fe2 C22 126.9(6)
C1 Fe2 C22 86.4(4)
C2 Fe2 C22 130.3(5)
C4 Fe2 C25 118.9(5)
C1 Fe2 C25 141.5(5)
C2 Fe2 C25 82.9(4)
C22 Fe2 C25 63.2(5)
C4 Fe2 C25' 104.1(5)
C1 Fe2 C25' 151.4(4)
C2 Fe2 C25' 91.4(5)
C22 Fe2 C25' 65.8(5)
C25 Fe2 C25' 16.0(4)
C4 Fe2 C26' 144.3(4)
C1 Fe2 C26' 116.1(5)
C2 Fe2 C26' 83.7(3)
C22 Fe2 C26' 50.0(5)
C25 Fe2 C26' 25.7(4)
C25' Fe2 C26' 40.1(5)
C4 Fe2 C24 88.4(4)
C1 Fe2 C24 143.8(5)
C2 Fe2 C24 111.3(5)
C22 Fe2 C24 62.3(5)
C25 Fe2 C24 38.0(5)
C25' Fe2 C24 23.1(4)
C26' Fe2 C24 57.7(5)
C4 Fe2 C23 92.8(4)
C1 Fe2 C23 105.0(5)
C2 Fe2 C23 147.3(4)
C22 Fe2 C23 36.5(5)
C25 Fe2 C23 64.6(5)
C25' Fe2 C23 56.2(5)
C26' Fe2 C23 68.6(4)
C24 Fe2 C23 38.9(5)
C4 Fe2 C26 152.9(5)
C1 Fe2 C26 103.0(5)
C2 Fe2 C26 91.9(5)
C22 Fe2 C26 39.1(6)
C25 Fe2 C26 38.5(6)
C25' Fe2 C26 51.1(6)
C26' Fe2 C26 14.2(5)
C24 Fe2 C26 64.6(6)
C23 Fe2 C26 65.2(5)
C4 Fe2 C24' 84.8(4)
C1 Fe2 C24' 127.7(5)
C2 Fe2 C24' 128.5(5)
C22 Fe2 C24' 54.0(5)
C25 Fe2 C24' 51.8(5)
C25' Fe2 C24' 38.9(5)
C26' Fe2 C24' 66.0(5)
C24 Fe2 C24' 17.2(4)
C23 Fe2 C24' 23.2(4)
C26 Fe2 C24' 68.8(5)
C4 Fe2 C22' 144.4(4)
C1 Fe2 C22' 84.5(3)
C2 Fe2 C22' 113.7(4)
C22 Fe2 C22' 17.5(4)
C25 Fe2 C22' 59.3(5)
C25' Fe2 C22' 67.0(4)
C26' Fe2 C22' 39.3(4)
C24 Fe2 C22' 70.8(4)
C23 Fe2 C22' 52.9(5)
C26 Fe2 C22' 25.9(5)
C24' Fe2 C22' 66.8(5)
C3 Fe3 C2 98.3(2)
C3 Fe3 C1 100.9(2)
C2 Fe3 C1 101.7(2)
C3 Fe3 C29' 102.8(5)
C2 Fe3 C29' 150.8(4)
C1 Fe3 C29' 93.9(5)
C3 Fe3 C28' 140.3(5)
C2 Fe3 C28' 118.6(6)
C1 Fe3 C28' 86.2(4)
C29' Fe3 C28' 37.5(6)
C3 Fe3 C28 153.3(4)
C2 Fe3 C28 99.7(6)
C1 Fe3 C28 94.6(5)
C29' Fe3 C28 54.2(6)
C28' Fe3 C28 19.5(4)
C3 Fe3 C30' 85.7(4)
C2 Fe3 C30' 127.2(6)
C1 Fe3 C30' 129.4(6)
C29' Fe3 C30' 36.8(6)
C28' Fe3 C30' 61.2(5)
C28 Fe3 C30' 67.8(5)
C3 Fe3 C30 86.6(4)
C2 Fe3 C30 145.1(5)
C1 Fe3 C30 111.4(6)
C29' Fe3 C30 21.7(4)
C28' Fe3 C30 55.0(5)
C28 Fe3 C30 67.5(5)
C30' Fe3 C30 18.2(4)
C3 Fe3 C31' 104.4(7)
C2 Fe3 C31' 92.3(6)
C1 Fe3 C31' 148.9(5)
C29' Fe3 C31' 63.1(6)
C28' Fe3 C31' 62.7(6)
C28 Fe3 C31' 55.4(6)
C30' Fe3 C31' 37.1(6)
C30 Fe3 C31' 53.2(6)
C3 Fe3 C31 89.9(4)
C2 Fe3 C31 105.6(5)
C1 Fe3 C31 148.8(4)
C29' Fe3 C31 55.1(5)
C28' Fe3 C31 67.6(5)
C28 Fe3 C31 66.4(5)
C30' Fe3 C31 21.6(4)
C30 Fe3 C31 39.6(5)
C31' Fe3 C31 18.2(5)
C3 Fe3 C27' 142.7(5)
C2 Fe3 C27' 87.0(4)
C1 Fe3 C27' 114.2(6)
C29' Fe3 C27' 64.0(5)
C28' Fe3 C27' 38.0(5)
C28 Fe3 C27' 21.4(4)
C30' Fe3 C27' 62.7(5)
C30 Fe3 C27' 69.6(5)
C31' Fe3 C27' 38.4(6)
C31 Fe3 C27' 53.4(5)
C3 Fe3 C29 121.1(6)
C2 Fe3 C29 139.4(6)
C1 Fe3 C29 81.5(4)
C29' Fe3 C29 20.5(4)
C28' Fe3 C29 20.8(4)
C28 Fe3 C29 40.1(5)
C30' Fe3 C29 54.1(6)
C30 Fe3 C29 41.7(5)
C31' Fe3 C29 70.1(6)
C31 Fe3 C29 68.0(5)
C27' Fe3 C29 56.2(5)
C3 Fe4 C2 98.7(2)
C3 Fe4 C4 102.91(18)
C2 Fe4 C4 100.4(2)
C3 Fe4 C36 86.0(2)
C2 Fe4 C36 143.3(2)
C4 Fe4 C36 114.1(2)
C3 Fe4 C33 150.3(2)
C2 Fe4 C33 103.6(3)
C4 Fe4 C33 92.1(3)
C36 Fe4 C33 64.4(2)
C3 Fe4 C35 91.5(2)
C2 Fe4 C35 104.4(2)
C4 Fe4 C35 149.1(2)
C36 Fe4 C35 39.0(2)
C33 Fe4 C35 64.3(3)
C3 Fe4 C32 117.1(3)
C2 Fe4 C32 142.0(2)
C4 Fe4 C32 84.5(2)
C36 Fe4 C32 38.4(2)
C33 Fe4 C32 38.4(3)
C35 Fe4 C32 64.6(2)
C3 Fe4 C34 127.0(3)
C2 Fe4 C34 84.7(2)
C4 Fe4 C34 128.7(3)
C36 Fe4 C34 64.4(2)
C33 Fe4 C34 38.4(3)
C35 Fe4 C34 38.1(3)
C32 Fe4 C34 64.2(3)
C3 Fe4 Fe1 53.23(13)
C2 Fe4 Fe1 99.42(15)
C4 Fe4 Fe1 50.18(13)
C36 Fe4 Fe1 111.92(17)
C33 Fe4 Fe1 138.9(2)
C35 Fe4 Fe1 140.1(2)
C32 Fe4 Fe1 111.76(17)
C34 Fe4 Fe1 175.83(19)
C3 Fe4 Fe2 98.52(14)
C2 Fe4 Fe2 51.60(14)
C4 Fe4 Fe2 49.81(13)
C36 Fe4 Fe2 163.8(2)
C33 Fe4 Fe2 110.61(18)
C35 Fe4 Fe2 155.0(2)
C32 Fe4 Fe2 128.09(19)
C34 Fe4 Fe2 122.3(2)
Fe1 Fe4 Fe2 60.66(2)
C3 Fe4 Fe3 49.81(14)
C2 Fe4 Fe3 50.81(15)
C4 Fe4 Fe3 96.65(13)
C36 Fe4 Fe3 131.57(19)
C33 Fe4 Fe3 154.1(2)
C35 Fe4 Fe3 113.31(18)
C32 Fe4 Fe3 166.8(2)
C34 Fe4 Fe3 123.0(2)
Fe1 Fe4 Fe3 60.71(3)
Fe2 Fe4 Fe3 59.62(3)
C37 Fe5 C40 98.23(18)
C37 Fe5 C39 100.67(17)
C40 Fe5 C39 100.20(18)
C37 Fe5 C56 152.8(2)
C40 Fe5 C56 105.3(2)
C39 Fe5 C56 88.54(18)
C37 Fe5 C55 116.3(2)
C40 Fe5 C55 144.3(2)
C39 Fe5 C55 83.15(18)
C56 Fe5 C55 38.9(2)
C37 Fe5 C54 87.94(18)
C40 Fe5 C54 142.93(18)
C39 Fe5 C54 114.58(18)
C56 Fe5 C54 65.0(2)
C55 Fe5 C54 38.54(19)
C37 Fe5 C57 132.94(18)
C40 Fe5 C57 85.47(19)
C39 Fe5 C57 124.98(17)
C56 Fe5 C57 38.63(18)
C55 Fe5 C57 64.7(2)
C54 Fe5 C57 64.67(19)
C37 Fe5 C53 96.47(17)
C40 Fe5 C53 104.22(18)
C39 Fe5 C53 147.68(17)
C56 Fe5 C53 64.86(17)
C55 Fe5 C53 64.68(17)
C54 Fe5 C53 38.73(17)
C57 Fe5 C53 38.50(17)
C37 Fe5 Fe6 51.59(12)
C40 Fe5 Fe6 97.54(13)
C39 Fe5 Fe6 49.80(12)
C56 Fe5 Fe6 135.67(14)
C55 Fe5 Fe6 110.78(14)
C54 Fe5 Fe6 114.26(13)
C57 Fe5 Fe6 174.29(13)
C53 Fe5 Fe6 143.91(12)
C37 Fe5 Fe8 97.85(13)
C40 Fe5 Fe8 51.58(13)
C39 Fe5 Fe8 49.33(13)
C56 Fe5 Fe8 107.38(14)
C55 Fe5 Fe8 126.50(14)
C54 Fe5 Fe8 163.60(12)
C57 Fe5 Fe8 119.39(13)
C53 Fe5 Fe8 153.44(12)
Fe6 Fe5 Fe8 59.93(2)
C37 Fe5 Fe7 50.01(13)
C40 Fe5 Fe7 49.96(13)
C39 Fe5 Fe7 95.26(13)
C56 Fe5 Fe7 155.29(16)
C55 Fe5 Fe7 165.77(16)
C54 Fe5 Fe7 133.16(13)
C57 Fe5 Fe7 126.07(14)
C53 Fe5 Fe7 116.64(12)
Fe6 Fe5 Fe7 59.06(2)
Fe8 Fe5 Fe7 59.29(2)
C39 Fe6 C38 98.31(18)
C39 Fe6 C37 101.37(17)
C38 Fe6 C37 101.29(18)
C39 Fe6 C58 104.0(2)
C38 Fe6 C58 150.6(2)
C37 Fe6 C58 92.86(19)
C39 Fe6 C59 84.6(2)
C38 Fe6 C59 126.6(2)
C37 Fe6 C59 130.6(2)
C58 Fe6 C59 39.3(2)
C39 Fe6 C60 104.5(2)
C38 Fe6 C60 90.5(2)
C37 Fe6 C60 149.7(2)
C58 Fe6 C60 65.7(2)
C59 Fe6 C60 38.7(2)
C39 Fe6 C61 143.4(2)
C38 Fe6 C61 85.5(2)
C37 Fe6 C61 113.6(2)
C58 Fe6 C61 65.1(2)
C59 Fe6 C61 64.8(2)
C60 Fe6 C61 38.9(2)
C39 Fe6 C62 143.0(2)
C38 Fe6 C62 116.6(2)
C37 Fe6 C62 84.4(2)
C58 Fe6 C62 38.9(2)
C59 Fe6 C62 65.2(2)
C60 Fe6 C62 65.4(2)
C61 Fe6 C62 38.7(2)
C39 Fe6 Fe7 98.56(13)
C38 Fe6 Fe7 51.37(13)
C37 Fe6 Fe7 50.64(12)
C58 Fe6 Fe7 140.47(15)
C59 Fe6 Fe7 176.33(17)
C60 Fe6 Fe7 138.07(17)
C61 Fe6 Fe7 111.60(17)
C62 Fe6 Fe7 112.46(16)
C39 Fe6 Fe8 49.76(13)
C38 Fe6 Fe8 50.28(13)
C37 Fe6 Fe8 96.71(12)
C58 Fe6 Fe8 153.40(16)
C59 Fe6 Fe8 121.69(15)
C60 Fe6 Fe8 112.08(15)
C61 Fe6 Fe8 131.18(15)
C62 Fe6 Fe8 166.84(18)
Fe7 Fe6 Fe8 59.97(2)
C39 Fe6 Fe5 52.16(12)
C38 Fe6 Fe5 98.53(13)
C37 Fe6 Fe5 49.93(12)
C58 Fe6 Fe5 110.21(15)
C59 Fe6 Fe5 122.67(17)
C60 Fe6 Fe5 155.80(17)
C61 Fe6 Fe5 163.50(17)
C62 Fe6 Fe5 127.7(2)
Fe7 Fe6 Fe5 60.96(2)
Fe8 Fe6 Fe5 60.07(2)
C40 Fe7 C37 98.09(18)
C40 Fe7 C38 101.43(18)
C37 Fe7 C38 102.12(18)
C40 Fe7 C63 85.1(2)
C37 Fe7 C63 128.4(3)
C38 Fe7 C63 127.9(3)
C40 Fe7 C67 106.1(3)
C37 Fe7 C67 149.6(2)
C38 Fe7 C67 91.0(3)
C63 Fe7 C67 39.0(3)
C40 Fe7 C64 104.1(2)
C37 Fe7 C64 92.2(2)
C38 Fe7 C64 148.6(2)
C63 Fe7 C64 38.5(3)
C67 Fe7 C64 64.5(3)
C40 Fe7 C65 141.7(2)
C37 Fe7 C65 85.8(2)
C38 Fe7 C65 115.1(2)
C63 Fe7 C65 63.8(2)
C67 Fe7 C65 63.8(3)
C64 Fe7 C65 37.6(2)
C40 Fe7 C66 144.6(2)
C37 Fe7 C66 114.5(2)
C38 Fe7 C66 85.5(2)
C63 Fe7 C66 64.3(3)
C67 Fe7 C66 38.7(3)
C64 Fe7 C66 63.1(2)
C65 Fe7 C66 37.1(2)
C40 Fe7 Fe6 98.47(13)
C37 Fe7 Fe6 51.98(12)
C38 Fe7 Fe6 50.87(13)
C63 Fe7 Fe6 176.36(17)
C67 Fe7 Fe6 138.4(3)
C64 Fe7 Fe6 140.2(2)
C65 Fe7 Fe6 113.16(19)
C66 Fe7 Fe6 112.09(19)
C40 Fe7 Fe8 51.92(13)
C37 Fe7 Fe8 98.09(13)
C38 Fe7 Fe8 50.43(13)
C63 Fe7 Fe8 121.95(19)
C67 Fe7 Fe8 111.22(18)
C64 Fe7 Fe8 154.9(2)
C65 Fe7 Fe8 165.43(18)
C66 Fe7 Fe8 130.44(16)
Fe6 Fe7 Fe8 60.45(2)
C40 Fe7 Fe5 50.16(13)
C37 Fe7 Fe5 49.67(12)
C38 Fe7 Fe5 97.36(13)
C63 Fe7 Fe5 123.4(2)
C67 Fe7 Fe5 155.9(3)
C64 Fe7 Fe5 113.03(16)
C65 Fe7 Fe5 130.28(18)
C66 Fe7 Fe5 164.1(2)
Fe6 Fe7 Fe5 59.98(2)
Fe8 Fe7 Fe5 59.90(2)
C39 Fe8 C38 99.12(18)
C39 Fe8 C40 101.83(18)
C38 Fe8 C40 100.79(18)
C39 Fe8 C70' 150.0(4)
C38 Fe8 C70' 97.1(5)
C40 Fe8 C70' 99.6(5)
C39 Fe8 C68 108.0(6)
C38 Fe8 C68 148.6(5)
C40 Fe8 C68 89.2(5)
C70' Fe8 C68 51.6(6)
C39 Fe8 C69 146.7(4)
C38 Fe8 C69 112.0(5)
C40 Fe8 C69 84.2(4)
C70' Fe8 C69 19.6(4)
C68 Fe8 C69 38.9(5)
C39 Fe8 C72 85.9(4)
C38 Fe8 C72 129.8(6)
C40 Fe8 C72 127.2(6)
C70' Fe8 C72 64.4(5)
C68 Fe8 C72 40.2(6)
C69 Fe8 C72 65.4(5)
C39 Fe8 C70 141.3(4)
C38 Fe8 C70 84.2(3)
C40 Fe8 C70 115.5(4)
C70' Fe8 C70 18.7(4)
C68 Fe8 C70 64.7(5)
C69 Fe8 C70 38.3(4)
C72 Fe8 C70 64.0(5)
C39 Fe8 C69' 124.4(5)
C38 Fe8 C69' 134.7(5)
C40 Fe8 C69' 83.6(4)
C70' Fe8 C69' 38.5(5)
C68 Fe8 C69' 16.6(5)
C69 Fe8 C69' 22.8(4)
C72 Fe8 C69' 51.8(6)
C70 Fe8 C69' 54.6(5)
C39 Fe8 C71' 118.2(6)
C38 Fe8 C71' 86.0(4)
C40 Fe8 C71' 137.9(6)
C70' Fe8 C71' 38.3(6)
C68 Fe8 C71' 67.4(6)
C69 Fe8 C71' 55.4(6)
C72 Fe8 C71' 49.7(6)
C70 Fe8 C71' 23.1(4)
C69' Fe8 C71' 63.9(5)
C39 Fe8 C71 103.9(4)
C38 Fe8 C71 90.7(4)
C40 Fe8 C71 149.7(4)
C70' Fe8 C71 50.8(5)
C68 Fe8 C71 67.8(5)
C69 Fe8 C71 65.5(5)
C72 Fe8 C71 40.6(6)
C70 Fe8 C71 37.4(5)
C69' Fe8 C71 68.8(5)
C71' Fe8 C71 14.5(5)
C39 Fe8 C72' 86.5(3)
C38 Fe8 C72' 112.7(4)
C40 Fe8 C72' 143.8(4)
C70' Fe8 C72' 64.0(5)
C68 Fe8 C72' 55.0(5)
C69 Fe8 C72' 71.2(4)
C72 Fe8 C72' 17.2(5)
C70 Fe8 C72' 57.6(4)
C69' Fe8 C72' 63.4(4)
C71' Fe8 C72' 38.2(5)
C71 Fe8 C72' 26.0(4)
O5 P1 C17 116.0(2)
O5 P1 C5 113.0(2)
C17 P1 C5 102.9(2)
O5 P1 C11 111.7(3)
C17 P1 C11 106.2(2)
C5 P1 C11 106.2(3)
O10 P2 C53 118.6(2)
O10 P2 C41 112.5(2)
C53 P2 C41 104.8(2)
O10 P2 C47 110.8(2)
C53 P2 C47 102.7(2)
C41 P2 C47 106.39(19)

loop_
_geom_bond_atom_site_label_1
_geom_bond_atom_site_label_2
_geom_bond_distance
C1 O1 1.203(6)
C1 Fe1 1.958(5)
C1 Fe2 1.980(5)
C1 Fe3 2.030(5)
C2 O2 1.192(6)
C2 Fe4 1.970(5)
C2 Fe3 1.988(5)
C2 Fe2 2.013(5)
C3 O3 1.196(5)
C3 Fe3 1.952(5)
C3 Fe4 1.959(5)
C3 Fe1 2.052(5)
C4 O4 1.206(5)
C4 Fe1 1.959(4)
C4 Fe2 1.959(5)
C4 Fe4 2.005(5)
C5 C10 1.382(7)
C5 C6 1.395(8)
C5 P1 1.801(5)
C6 C7 1.392(8)
C6 H6 0.9300
C7 C8 1.373(10)
C7 H7 0.9300
C8 C9 1.357(10)
C8 H8 0.9300
C9 C10 1.380(9)
C9 H9 0.9300
C10 H10 0.9300
C11 C12 1.383(8)
C11 C16 1.392(8)
C11 P1 1.801(6)
C12 C13 1.384(9)
C12 H12 0.9300
C13 C14 1.374(10)
C13 H13 0.9300
C14 C15 1.358(10)
C14 H14 0.9300
C15 C16 1.375(9)
C15 H15 0.9300
C16 H16 0.9300
C17 C18 1.411(7)
C17 C21 1.419(7)
C17 P1 1.798(5)
C17 Fe1 2.139(5)
C18 C19 1.400(7)
C18 Fe1 2.136(5)
C18 H18 0.9800
C19 C20 1.410(9)
C19 Fe1 2.117(5)
C19 H19 0.9800
C20 C21 1.406(7)
C20 Fe1 2.107(5)
C20 H20 0.9800
C21 Fe1 2.117(5)
C21 H21 0.9800
C22 C23 1.320(19)
C22 C26 1.40(2)
C22 Fe2 2.094(12)
C22 H22 0.9800
C23 C24 1.408(17)
C23 Fe2 2.116(10)
C23 H23 0.9800
C24 C25 1.373(19)
C24 Fe2 2.113(12)
C24 H24 0.9800
C25 C26 1.39(2)
C25 Fe2 2.099(12)
C25 H25 0.9800
C26 Fe2 2.098(16)
C26 H26 0.9800
C22' C26' 1.427(16)
C22' C23' 1.420(16)
C22' Fe2 2.123(10)
C22' H22' 0.9800
C23' C24' 1.469(17)
C23' Fe2 2.138(10)
C23' H23' 0.9800
C24' C25' 1.416(18)
C24' Fe2 2.128(12)
C24' H24' 0.9800
C25' C26' 1.457(17)
C25' Fe2 2.125(12)
C25' H25' 0.9800
C26' Fe2 2.120(11)
C26' H26' 0.9800
C27 C31 1.43(2)
C27 C28 1.456(19)
C27 Fe3 2.148(13)
C27 H27 0.9800
C28 C29 1.46(2)
C28 Fe3 2.115(13)
C28 H28 0.9800
C29 C30 1.52(2)
C29 Fe3 2.137(14)
C29 H29 0.9800
C30 C31 1.446(18)
C30 Fe3 2.131(13)
C30 H30 0.9800
C31 Fe3 2.141(12)
C31 H31 0.9800
C27' C28' 1.38(2)
C27' C31' 1.39(2)
C27' Fe3 2.127(12)
C27' H27' 0.9800
C28' C29' 1.35(2)
C28' Fe3 2.100(12)
C28' H28' 0.9800
C29' C30' 1.33(2)
C29' Fe3 2.090(13)
C29' H29' 0.9800
C30' C31' 1.34(2)
C30' Fe3 2.111(13)
C30' H30' 0.9800
C31' Fe3 2.101(16)
C31' H31' 0.9800
C32 C33 1.379(9)
C32 C36 1.378(9)
C32 Fe4 2.102(5)
C32 H32 0.9800
C33 C34 1.379(10)
C33 Fe4 2.092(6)
C33 H33 0.9800
C34 C35 1.371(10)
C34 Fe4 2.104(6)
C34 H34 0.9800
C35 C36 1.398(9)
C35 Fe4 2.099(5)
C35 H35 0.9800
C36 Fe4 2.089(5)
C36 H36 0.9800
C37 O6 1.197(5)
C37 Fe5 1.968(4)
C37 Fe7 1.978(4)
C37 Fe6 2.016(4)
C38 O7 1.196(5)
C38 Fe8 1.973(4)
C38 Fe6 1.982(4)
C38 Fe7 1.996(4)
C39 O8 1.204(5)
C39 Fe8 1.953(4)
C39 Fe6 1.968(4)
C39 Fe5 2.035(4)
C40 O9 1.184(5)
C40 Fe7 1.980(5)
C40 Fe5 1.985(4)
C40 Fe8 2.020(4)
C41 C42 1.379(7)
C41 C46 1.395(7)
C41 P2 1.802(4)
C42 C43 1.377(7)
C42 H42 0.9300
C43 C44 1.362(8)
C43 H43 0.9300
C44 C45 1.378(9)
C44 H44 0.9300
C45 C46 1.379(8)
C45 H45 0.9300
C46 H46 0.9300
C47 C52 1.384(6)
C47 C48 1.394(6)
C47 P2 1.814(4)
C48 C49 1.381(7)
C48 H48 0.9300
C49 C50 1.382(8)
C49 H49 0.9300
C50 C51 1.372(8)
C50 H50 0.9300
C51 C52 1.385(7)
C51 H51 0.9300
C52 H52 0.9300
C53 C57 1.413(6)
C53 C54 1.420(6)
C53 P2 1.798(4)
C53 Fe5 2.151(4)
C54 C55 1.406(7)
C54 Fe5 2.131(4)
C54 H54 0.9800
C55 C56 1.416(8)
C55 Fe5 2.128(5)
C55 H55 0.9800
C56 C57 1.407(7)
C56 Fe5 2.119(4)
C56 H56 0.9800
C57 Fe5 2.135(4)
C57 H57 0.9800
C58 C62 1.408(8)
C58 C59 1.419(7)
C58 Fe6 2.106(5)
C58 H58 0.9800
C59 C60 1.398(8)
C59 Fe6 2.108(5)
C59 H59 0.9800
C60 C61 1.408(8)
C60 Fe6 2.112(5)
C60 H60 0.9800
C61 C62 1.403(9)
C61 Fe6 2.116(5)
C61 H61 0.9800
C62 Fe6 2.118(6)
C62 H62 0.9800
C63 C64 1.381(9)
C63 C67 1.399(10)
C63 Fe7 2.091(6)
C63 H63 0.9800
C64 C65 1.355(9)
C64 Fe7 2.097(5)
C64 H64 0.9800
C65 C66 1.340(8)
C65 Fe7 2.103(5)
C65 H65 0.9800
C66 C67 1.394(10)
C66 Fe7 2.111(5)
C66 H66 0.9800
C67 Fe7 2.097(5)
C67 H67 0.9800
C68 C69 1.40(2)
C68 C72 1.44(2)
C68 Fe8 2.097(14)
C68 H68 0.9800
C69 C70 1.386(16)
C69 Fe8 2.106(11)
C69 H69 0.9800
C70 C71 1.362(17)
C70 Fe8 2.122(10)
C70 H70 0.9800
C71 C72 1.47(2)
C71 Fe8 2.126(12)
C71 H71 0.9800
C72 Fe8 2.105(15)
C72 H72 0.9800
C68' C72' 1.403(14)
C68' C69' 1.394(17)
C68' Fe8 2.147(8)
C68' H68' 0.9800
C69' C70' 1.388(19)
C69' Fe8 2.119(12)
C69' H69' 0.9800
C70' C71' 1.38(2)
C70' Fe8 2.092(12)
C70' H70' 0.9800
C71' C72' 1.39(2)
C71' Fe8 2.120(15)
C71' H71' 0.9800
C72' Fe8 2.130(10)
C72' H72' 0.9800
Fe1 Fe4 2.4951(8)
Fe1 Fe2 2.5301(8)
Fe1 Fe3 2.5335(9)
Fe5 Fe6 2.5207(8)
Fe5 Fe8 2.5226(8)
Fe5 Fe7 2.5453(8)
Fe6 Fe7 2.4969(8)
Fe6 Fe8 2.5191(8)
Fe7 Fe8 2.5069(8)
O5 P1 1.479(4)
O10 P2 1.475(3)
